data_2210412
loop_
_publ_author_name
'Wardell, Solange M. S. V.'
'de Souza, Marcus V. N.'
'Wardell, James L.'
'Low, John N.'
'Glidewell, Christopher'

_publ_section_title
;
 Pyrazine-2-carbohydrazide: a three-dimensional hydrogen-bonded
 framework structure
;
_journal_coeditor_code WN2053
_journal_issue 9
_journal_name_full 'Acta Crystallographica Section E'
_journal_page_first o3765
_journal_page_last o3767
_journal_paper_doi 10.1107/S1600536806029394
_journal_volume 62
_journal_year 2006
_chemical_formula_iupac 'C5 H6 N4 O'
_chemical_formula_moiety 'C5 H6 N4 O'
_chemical_formula_sum 'C5 H6 N4 O'
_chemical_formula_weight 138.14
_chemical_name_systematic
;
Pyrazine-2-carbohydrazide
;
_space_group_IT_number 14
_symmetry_cell_setting monoclinic
_symmetry_space_group_name_Hall '-P 2ybc'
_symmetry_space_group_name_H-M 'P 1 21/c 1'
_atom_sites_solution_hydrogens geom
_atom_sites_solution_primary direct
_atom_sites_solution_secondary difmap
_cell_angle_alpha 90.00
_cell_angle_beta 99.185(8)
_cell_angle_gamma 90.00
_cell_formula_units_Z 4
_cell_length_a 3.7193(5)
_cell_length_b 16.978(2)
_cell_length_c 9.7858(10)
_cell_measurement_reflns_used 1395
_cell_measurement_temperature 120(2)
_cell_measurement_theta_max 27.48
_cell_measurement_theta_min 4.17
_cell_volume 610.01(13)
_computing_cell_refinement 'DENZO (Otwinowski & Minor, 1997) and COLLECT'
_computing_data_collection 'COLLECT (Hooft, 1999)'
_computing_data_reduction 'DENZO and COLLECT'
_computing_molecular_graphics 'PLATON (Spek, 2003)'
_computing_publication_material 'SHELXL97 and PRPKAPPA (Ferguson, 1999)'
_computing_structure_refinement 'OSCAIL and SHELXL97 (Sheldrick, 1997)'
_computing_structure_solution 'OSCAIL (McArdle, 2003) and SHELXS97 (Sheldrick, 1997)'
_diffrn_ambient_temperature 120(2)
_diffrn_detector_area_resol_mean 9.091
_diffrn_measured_fraction_theta_full 0.996
_diffrn_measured_fraction_theta_max 0.996
_diffrn_measurement_device_type 'Bruker--Nonius KappaCCD'
_diffrn_measurement_method '\f and \w'
_diffrn_radiation_monochromator graphite
_diffrn_radiation_source 'Bruker--Nonius FR591 rotating anode'
_diffrn_radiation_type 'Mo K\a'
_diffrn_radiation_wavelength 0.71073
_diffrn_reflns_av_R_equivalents 0.0571
_diffrn_reflns_av_sigmaI/netI 0.0527
_diffrn_reflns_limit_h_max 4
_diffrn_reflns_limit_h_min -4
_diffrn_reflns_limit_k_max 19
_diffrn_reflns_limit_k_min -22
_diffrn_reflns_limit_l_max 12
_diffrn_reflns_limit_l_min -12
_diffrn_reflns_number 6568
_diffrn_reflns_theta_full 27.48
_diffrn_reflns_theta_max 27.48
_diffrn_reflns_theta_min 4.17
_diffrn_standards_decay_% 0
_exptl_absorpt_coefficient_mu 0.113
_exptl_absorpt_correction_T_max 0.999
_exptl_absorpt_correction_T_min 0.965
_exptl_absorpt_correction_type multi-scan
_exptl_absorpt_process_details '(SADABS; Sheldrick, 2003)'
_exptl_crystal_colour colourless
_exptl_crystal_density_diffrn 1.504
_exptl_crystal_density_method 'not measured'
_exptl_crystal_description plate
_exptl_crystal_F_000 288
_exptl_crystal_size_max 0.50
_exptl_crystal_size_mid 0.18
_exptl_crystal_size_min 0.01
_refine_diff_density_max 0.198
_refine_diff_density_min -0.240
_refine_ls_extinction_method none
_refine_ls_goodness_of_fit_ref 1.082
_refine_ls_hydrogen_treatment constr
_refine_ls_matrix_type full
_refine_ls_number_parameters 91
_refine_ls_number_reflns 1395
_refine_ls_number_restraints 0
_refine_ls_restrained_S_all 1.082
_refine_ls_R_factor_all 0.0812
_refine_ls_R_factor_gt 0.0593
_refine_ls_shift/su_max 0.000
_refine_ls_shift/su_mean 0.000
_refine_ls_structure_factor_coef Fsqd
_refine_ls_weighting_details 'w=1/[\s^2^(Fo^2^)+(0.0462P)^2^+0.4947P] where P=(Fo^2^+2Fc^2^)/3'
_refine_ls_weighting_scheme calc
_refine_ls_wR_factor_gt 0.1305
_refine_ls_wR_factor_ref 0.1384
_reflns_number_gt 1080
_reflns_number_total 1395
_reflns_threshold_expression I>2\s(I)
_cod_data_source_file wn2053.cif
_cod_data_source_block I
_cod_original_sg_symbol_H-M 'P 21/c'
_cod_database_code 2210412
_cod_database_fobs_code 2210412

loop_
_symmetry_equiv_pos_as_xyz
'x, y, z'
'x, -y+1/2, z+1/2'
'-x, -y, -z'
'-x, y-1/2, -z-1/2'

loop_
_atom_site_type_symbol
_atom_site_label
_atom_site_fract_x
_atom_site_fract_y
_atom_site_fract_z
_atom_site_U_iso_or_equiv
_atom_site_adp_type
_atom_site_calc_flag
_atom_site_refinement_flags
_atom_site_occupancy
N N1 0.2754(5) 0.23490(10) 0.66747(17) 0.0223(4) Uani d . 1
C C2 0.1216(6) 0.27960(12) 0.5616(2) 0.0199(5) Uani d . 1
C C3 -0.1032(6) 0.24786(13) 0.4486(2) 0.0218(5) Uani d . 1
N N4 -0.1773(5) 0.17092(11) 0.43778(19) 0.0255(4) Uani d . 1
C C5 -0.0225(6) 0.12634(13) 0.5431(2) 0.0269(5) Uani d . 1
C C6 0.1998(6) 0.15799(13) 0.6573(2) 0.0255(5) Uani d . 1
C C7 0.1993(6) 0.36628(12) 0.5634(2) 0.0214(5) Uani d . 1
O O1 0.0679(4) 0.40779(9) 0.46448(15) 0.0273(4) Uani d . 1
N N2 0.4142(5) 0.39368(10) 0.67541(18) 0.0237(4) Uani d . 1
N N3 0.5100(6) 0.47441(11) 0.6892(2) 0.0305(5) Uani d . 1
H H2 0.5180 0.3612 0.7520 0.028 Uiso d R 1
H H3 -0.2086 0.2820 0.3763 0.026 Uiso calc R 1
H H5 -0.0659 0.0712 0.5400 0.032 Uiso calc R 1
H H6 0.3014 0.1239 0.7304 0.031 Uiso calc R 1
H H31 0.6722 0.4855 0.6300 0.037 Uiso d R 1
H H32 0.3048 0.5034 0.6571 0.037 Uiso d R 1

loop_
_atom_site_aniso_label
_atom_site_aniso_U_11
_atom_site_aniso_U_22
_atom_site_aniso_U_33
_atom_site_aniso_U_12
_atom_site_aniso_U_13
_atom_site_aniso_U_23
N1 0.0249(10) 0.0235(10) 0.0180(8) 0.0030(7) 0.0020(7) 0.0022(7)
C2 0.0195(10) 0.0232(11) 0.0173(10) 0.0034(8) 0.0036(8) 0.0002(8)
C3 0.0207(10) 0.0253(11) 0.0189(10) 0.0014(9) 0.0018(8) -0.0008(8)
N4 0.0252(10) 0.0275(11) 0.0238(9) -0.0001(8) 0.0038(8) -0.0027(7)
C5 0.0317(13) 0.0203(11) 0.0291(12) -0.0021(9) 0.0067(10) -0.0001(9)
C6 0.0284(12) 0.0242(11) 0.0239(11) 0.0042(9) 0.0046(9) 0.0031(9)
C7 0.0211(11) 0.0231(11) 0.0200(10) 0.0020(9) 0.0028(8) 0.0008(8)
O1 0.0316(9) 0.0237(8) 0.0236(8) 0.0014(7) -0.0048(6) 0.0042(6)
N2 0.0279(10) 0.0201(10) 0.0213(9) -0.0011(7) -0.0017(7) 0.0006(7)
N3 0.0340(11) 0.0210(10) 0.0333(11) -0.0015(8) -0.0039(8) 0.0001(8)

loop_
_atom_type_symbol
_atom_type_description
_atom_type_scat_dispersion_real
_atom_type_scat_dispersion_imag
_atom_type_scat_source
C C 0.0033 0.0016 'International Tables Vol C Tables 4.2.6.8 and 6.1.1.4'
H H 0.0000 0.0000 'International Tables Vol C Tables 4.2.6.8 and 6.1.1.4'
N N 0.0061 0.0033 'International Tables Vol C Tables 4.2.6.8 and 6.1.1.4'
O O 0.0106 0.0060 'International Tables Vol C Tables 4.2.6.8 and 6.1.1.4'

loop_
_geom_angle_atom_site_label_1
_geom_angle_atom_site_label_2
_geom_angle_atom_site_label_3
_geom_angle
_geom_angle_publ_flag
C6 N1 C2 115.99(18) no
N1 C2 C3 121.8(2) no
N1 C2 C7 119.37(18) no
C3 C2 C7 118.81(18) no
O1 C7 N2 123.8(2) no
O1 C7 C2 120.01(18) no
N2 C7 C2 116.19(17) no
C7 N2 N3 121.63(18) no
C7 N2 H2 123.7 no
N3 N2 H2 114.6 no
N2 N3 H31 108.5 no
N2 N3 H32 107.6 no
H31 N3 H32 105.5 no
N4 C3 C2 122.32(19) no
N4 C3 H3 118.8 no
C2 C3 H3 118.8 no
C5 N4 C3 115.82(19) no
N4 C5 C6 122.1(2) no
N4 C5 H5 119.0 no
C6 C5 H5 119.0 no
N1 C6 C5 122.0(2) no
N1 C6 H6 119.0 no
C5 C6 H6 119.0 no

loop_
_geom_bond_atom_site_label_1
_geom_bond_atom_site_label_2
_geom_bond_distance
_geom_bond_publ_flag
N1 C6 1.336(3) no
N1 C2 1.337(3) no
C2 C3 1.385(3) no
C2 C7 1.499(3) no
C7 O1 1.234(2) no
C7 N2 1.333(3) no
N2 N3 1.417(3) no
N2 H2 0.96 no
N3 H31 0.92 no
N3 H32 0.92 no
C3 N4 1.336(3) no
C3 H3 0.95 no
N4 C5 1.333(3) no
C5 C6 1.388(3) no
C5 H5 0.95 no
C6 H6 0.95 no

loop_
_geom_hbond_atom_site_label_D
_geom_hbond_atom_site_label_H
_geom_hbond_atom_site_label_A
_geom_hbond_site_symmetry_A
_geom_hbond_distance_DH
_geom_hbond_distance_HA
_geom_hbond_distance_DA
_geom_hbond_angle_DHA
_geom_hbond_publ_flag
N2 H2 N4 2_655 0.96 2.06 2.976(3) 160 y
N3 H31 O1 3_666 0.92 2.31 3.079(3) 140 y
N3 H32 O1 3_566 0.92 2.25 3.138(2) 161 y
C3 H3 N1 2_454 0.95 2.59 3.312(3) 133 y

loop_
_geom_torsion_atom_site_label_1
_geom_torsion_atom_site_label_2
_geom_torsion_atom_site_label_3
_geom_torsion_atom_site_label_4
_geom_torsion
_geom_torsion_publ_flag
C6 N1 C2 C3 0.2(3) no
C6 N1 C2 C7 -178.60(18) no
N1 C2 C7 O1 177.82(19) no
C3 C2 C7 O1 -1.0(3) no
N1 C2 C7 N2 -1.9(3) y
C3 C2 C7 N2 179.31(18) no
O1 C7 N2 N3 -0.1(3) no
C2 C7 N2 N3 179.60(18) y
N1 C2 C3 N4 -0.7(3) no
C7 C2 C3 N4 178.14(19) no
C2 C3 N4 C5 0.4(3) no
C3 N4 C5 C6 0.4(3) no
C2 N1 C6 C5 0.5(3) no
N4 C5 C6 N1 -0.8(3) no

loop_
_cod_related_entry_id
_cod_related_entry_database
_cod_related_entry_code
1 ChemSpider 227116
